data_2003012
loop_
_publ_author_name
'Sciau, Philippe'
'Calvarin, Gilbert'
'Ravez, Jean'

_publ_section_title
;
 Structures des phases para\'electrique et ferro\'electrique de
 Pb~2~KNb~5~O~15~
;
_journal_issue 4
_journal_name_full 'Acta Crystallographica Section B'
_journal_page_first 459
_journal_page_last 466
_journal_paper_doi 10.1107/S0108768198017984
_journal_volume 55
_journal_year 1999
_chemical_formula_sum 'K Nb5 O15 Pb2'
_space_group_IT_number 127
_space_group_name_Hall '-P 4 2ab'
_space_group_name_H-M_alt 'P 4/m b m'
_symmetry_cell_setting tetragonal
_symmetry_space_group_name_Hall '-P 4 2ab'
_symmetry_space_group_name_H-M 'P 4/m b m'
_cell_angle_alpha 90.00000
_cell_angle_beta 90.00000
_cell_angle_gamma 90.00000
_cell_formula_units_Z 2
_cell_length_a 12.6460(10)
_cell_length_b 12.6460(10)
_cell_length_c 3.9551(2)
_cell_measurement_temperature 790
_diffrn_radiation_type 'Cu K\b'
_diffrn_radiation_wavelength 1.39217
_cod_original_sg_symbol_H-M 'P 4/mbm'
_cod_database_code 2003012

loop_
_symmetry_equiv_pos_as_xyz
x,y,z
-x,-y,-z
x,y,-z
-x,-y,+z
y,-x,-z
-y,+x,+z
-y,x,-z
+y,-x,+z
1/2+x,1/2-y,z
-1/2-x,-1/2+y,-z
1/2-x,1/2+y,z
-1/2+x,-1/2-y,-z
1/2-y,1/2-x,z
-1/2+y,-1/2+x,-z
1/2+y,1/2+x,z
-1/2-y,-1/2-x,-z

loop_
_atom_site_label
_atom_site_fract_x
_atom_site_fract_y
_atom_site_fract_z
_atom_site_occupancy
Pb(p) 0.1421(5) 0.6900(4) 0.5 0.55
K(p) 0.1940(16) 0.6940(16) 0.5 0.45
Pb(c) 0 0 0.5 0.90
K(c) 0 0 0.5 0.10
Nb(1) 0 0.5 0 1
Nb(2) 0.0747(2) 0.2139(2) 0 1
O(1) 0 0.5 0.5 1
O(2) -0.0047(11) 0.3457(10) 0 1
O(3) 0.0769(11) 0.2065(11) 0.5 1
O(4) 0.2218(9) 0.2782(9) 0 1
O(5) 0.1385(10) 0.0647(11) 0 1
